data_7157844
loop_
_publ_author_name
'Wang, Hai-Qing'
'Ma, Wenjing'
'Sun, Ao'
'Sun, Xin-Yue'
'Jiang, Chao'
'Zhang, Yu-Chen'
'Shi, Feng'

_publ_section_title
;
 (4 + 2) cyclization of aza-<i>o</i>-quinone methides with azlactones:
 construction of biologically important dihydroquinolinone frameworks.
;
_journal_issue 6
_journal_name_full 'Organic &amp; biomolecular chemistry'
_journal_page_first 1334
_journal_page_last 1343
_journal_paper_doi 10.1039/d0ob02388d
_journal_volume 19
_journal_year 2021
_chemical_formula_moiety 'C29 H24 N2 O4 S'
_chemical_formula_sum 'C29 H24 N2 O4 S'
_chemical_formula_weight 496.56
_space_group_crystal_system triclinic
_space_group_IT_number 2
_space_group_name_Hall '-P 1'
_space_group_name_H-M_alt 'P -1'
_atom_sites_solution_hydrogens geom
_atom_sites_solution_primary dual
_audit_creation_date 2019-04-07
_audit_creation_method
;
Olex2 1.2
(compiled 2018.05.29 svn.r3510 for OlexSys, GUI svn.r5506)
;
_audit_update_record
;
2020-11-28 deposited with the CCDC.	2021-01-12 downloaded from the CCDC.
;
_cell_angle_alpha 97.684(3)
_cell_angle_beta 91.300(2)
_cell_angle_gamma 94.942(2)
_cell_formula_units_Z 2
_cell_length_a 8.3267(18)
_cell_length_b 8.7156(19)
_cell_length_c 16.902(4)
_cell_measurement_reflns_used 2954
_cell_measurement_temperature 182(2)
_cell_measurement_theta_max 27.334
_cell_measurement_theta_min 2.368
_cell_volume 1210.4(5)
_computing_cell_refinement 'SAINT v7.68A (Bruker, 2009)'
_computing_data_reduction 'SAINT v7.68A (Bruker, 2009)'
_computing_molecular_graphics 'Olex2 (Dolomanov et al., 2009)'
_computing_publication_material 'Olex2 (Dolomanov et al., 2009)'
_computing_structure_refinement 'ShelXL (Sheldrick, 2015)'
_computing_structure_solution 'ShelXT (Sheldrick, 2015)'
_diffrn_ambient_temperature 181.65
_diffrn_measured_fraction_theta_full 0.983
_diffrn_measured_fraction_theta_max 0.974
_diffrn_measurement_device_type 'Bruker APEX-II CCD'
_diffrn_measurement_method '\f and \w scans'
_diffrn_radiation_monochromator graphite
_diffrn_radiation_type MoK\a
_diffrn_radiation_wavelength 0.71073
_diffrn_reflns_av_R_equivalents 0.0142
_diffrn_reflns_av_unetI/netI 0.0300
_diffrn_reflns_Laue_measured_fraction_full 0.983
_diffrn_reflns_Laue_measured_fraction_max 0.974
_diffrn_reflns_limit_h_max 10
_diffrn_reflns_limit_h_min -10
_diffrn_reflns_limit_k_max 8
_diffrn_reflns_limit_k_min -10
_diffrn_reflns_limit_l_max 21
_diffrn_reflns_limit_l_min -16
_diffrn_reflns_number 6813
_diffrn_reflns_point_group_measured_fraction_full 0.983
_diffrn_reflns_point_group_measured_fraction_max 0.974
_diffrn_reflns_theta_full 25.242
_diffrn_reflns_theta_max 26.368
_diffrn_reflns_theta_min 2.704
_diffrn_standards_number 0
_exptl_absorpt_coefficient_mu 0.173
_exptl_absorpt_correction_T_max 0.7455
_exptl_absorpt_correction_T_min 0.6519
_exptl_absorpt_correction_type multi-scan
_exptl_absorpt_process_details
;
SADABS-2008/1 (Bruker,2008) was used for absorption correction.
wR2(int) was 0.0483 before and 0.0279 after correction.
The Ratio of minimum to maximum transmission is 0.8744.
The \l/2 correction factor is 0.0015.
;
_exptl_crystal_colour colourless
_exptl_crystal_colour_primary colourless
_exptl_crystal_density_diffrn 1.363
_exptl_crystal_description block
_exptl_crystal_F_000 520
_refine_diff_density_max 0.347
_refine_diff_density_min -0.319
_refine_diff_density_rms 0.039
_refine_ls_extinction_method none
_refine_ls_goodness_of_fit_ref 1.029
_refine_ls_hydrogen_treatment constr
_refine_ls_matrix_type full
_refine_ls_number_parameters 326
_refine_ls_number_reflns 4826
_refine_ls_number_restraints 0
_refine_ls_restrained_S_all 1.029
_refine_ls_R_factor_all 0.0630
_refine_ls_R_factor_gt 0.0480
_refine_ls_shift/su_max 0.001
_refine_ls_shift/su_mean 0.000
_refine_ls_structure_factor_coef Fsqd
_refine_ls_weighting_details 'w=1/[\s^2^(Fo^2^)+(0.0616P)^2^+0.3819P] where P=(Fo^2^+2Fc^2^)/3'
_refine_ls_weighting_scheme calc
_refine_ls_wR_factor_gt 0.1196
_refine_ls_wR_factor_ref 0.1288
_reflns_Friedel_coverage 0.000
_reflns_number_gt 3803
_reflns_number_total 4826
_reflns_threshold_expression 'I > 2\s(I)'
_cod_data_source_file d0ob02388d2.cif
_cod_data_source_block sf20190405a_0m
_cod_depositor_comments 'Adding full bibliography for 7157844.cif.'
_cod_original_cell_volume 1210.3(5)
_cod_database_code 7157844
_shelx_shelxl_version_number 2014/7
_shelx_space_group_comment
;
The symmetry employed for this shelxl refinement is uniquely defined
by the following loop, which should always be used as a source of
symmetry information in preference to the above space-group names.
They are only intended as comments.
;
_olex2_refinement_description
;
1. Fixed Uiso
 At 1.2 times of:
  All C(H) groups, All C(H,H) groups, All N(H) groups
 At 1.5 times of:
  All C(H,H,H) groups
2.a Secondary CH2 refined with riding coordinates:
 C3(H3A,H3B)
2.b Aromatic/amide H refined with riding coordinates:
 N2(H2), C5(H5), C6(H6), C7(H7), C8(H8), C11(H11), C12(H12), C13(H13),
 C14(H14), C15(H15), C18(H18), C19(H19), C20(H20), C21(H21), C22(H22), C24(H24),
  C25(H25), C27(H27), C28(H28)
2.c Idealised Me refined as rotating group:
 C29(H29A,H29B,H29C)
;
_olex2_submission_special_instructions 'No special instructions were received'

loop_
_space_group_symop_operation_xyz
'x, y, z'
'-x, -y, -z'

loop_
_atom_site_label
_atom_site_type_symbol
_atom_site_fract_x
_atom_site_fract_y
_atom_site_fract_z
_atom_site_U_iso_or_equiv
_atom_site_adp_type
_atom_site_occupancy
_atom_site_site_symmetry_order
_atom_site_calc_flag
_atom_site_refinement_flags_posn
_atom_site_refinement_flags_adp
_atom_site_refinement_flags_occupancy
_atom_site_disorder_assembly
_atom_site_disorder_group
S1 S 0.52065(7) 0.83604(7) 0.39926(3) 0.05356(18) Uani 1 1 d . . . . .
O1 O 0.50498(19) 0.51171(18) 0.34957(8) 0.0580(4) Uani 1 1 d . . . . .
O2 O 0.34187(18) 0.27897(17) 0.08310(9) 0.0556(4) Uani 1 1 d . . . . .
O3 O 0.37365(19) 0.7714(2) 0.42699(9) 0.0722(5) Uani 1 1 d . . . . .
O4 O 0.5411(2) 0.99748(19) 0.39343(10) 0.0707(5) Uani 1 1 d . . . . .
N1 N 0.54338(19) 0.74459(19) 0.30360(9) 0.0434(4) Uani 1 1 d . . . . .
N2 N 0.40508(19) 0.35405(18) 0.21350(9) 0.0424(4) Uani 1 1 d . . . . .
H2 H 0.3949 0.3277 0.2617 0.051 Uiso 1 1 calc R . . . .
C1 C 0.5159(2) 0.5840(2) 0.29355(11) 0.0412(4) Uani 1 1 d . . . . .
C2 C 0.4959(2) 0.5031(2) 0.20677(10) 0.0364(4) Uani 1 1 d . . . . .
C3 C 0.3986(2) 0.6064(2) 0.16105(11) 0.0399(4) Uani 1 1 d . . . . .
H3A H 0.3787 0.5579 0.1049 0.048 Uiso 1 1 calc R . . . .
H3B H 0.2932 0.6195 0.1858 0.048 Uiso 1 1 calc R . . . .
C4 C 0.4937(2) 0.7614(2) 0.16387(11) 0.0392(4) Uani 1 1 d . . . . .
C5 C 0.5186(3) 0.8340(2) 0.09667(13) 0.0502(5) Uani 1 1 d . . . . .
H5 H 0.4697 0.7879 0.0468 0.060 Uiso 1 1 calc R . . . .
C6 C 0.6134(3) 0.9723(3) 0.10124(15) 0.0593(6) Uani 1 1 d . . . . .
H6 H 0.6270 1.0232 0.0552 0.071 Uiso 1 1 calc R . . . .
C7 C 0.6882(3) 1.0365(3) 0.17240(16) 0.0610(6) Uani 1 1 d . . . . .
H7 H 0.7543 1.1317 0.1752 0.073 Uiso 1 1 calc R . . . .
C8 C 0.6692(3) 0.9653(2) 0.23997(14) 0.0541(5) Uani 1 1 d . . . . .
H8 H 0.7238 1.0093 0.2888 0.065 Uiso 1 1 calc R . . . .
C9 C 0.5691(2) 0.8283(2) 0.23576(12) 0.0407(4) Uani 1 1 d . . . . .
C10 C 0.6626(2) 0.4774(2) 0.17300(11) 0.0372(4) Uani 1 1 d . . . . .
C11 C 0.6850(2) 0.4622(3) 0.09253(12) 0.0529(5) Uani 1 1 d . . . . .
H11 H 0.5982 0.4754 0.0573 0.063 Uiso 1 1 calc R . . . .
C12 C 0.8324(3) 0.4279(3) 0.06151(15) 0.0674(7) Uani 1 1 d . . . . .
H12 H 0.8464 0.4200 0.0055 0.081 Uiso 1 1 calc R . . . .
C13 C 0.9571(3) 0.4053(3) 0.11072(17) 0.0635(6) Uani 1 1 d . . . . .
H13 H 1.0566 0.3774 0.0893 0.076 Uiso 1 1 calc R . . . .
C14 C 0.9376(3) 0.4231(3) 0.19160(16) 0.0631(6) Uani 1 1 d . . . . .
H14 H 1.0248 0.4100 0.2266 0.076 Uiso 1 1 calc R . . . .
C15 C 0.7903(2) 0.4603(3) 0.22255(13) 0.0516(5) Uani 1 1 d . . . . .
H15 H 0.7782 0.4740 0.2787 0.062 Uiso 1 1 calc R . . . .
C16 C 0.3358(2) 0.2539(2) 0.15216(12) 0.0415(4) Uani 1 1 d . . . . .
C17 C 0.2434(2) 0.1108(2) 0.17450(14) 0.0476(5) Uani 1 1 d . . . . .
C18 C 0.1471(3) 0.0200(3) 0.11418(17) 0.0654(7) Uani 1 1 d . . . . .
H18 H 0.1448 0.0478 0.0617 0.078 Uiso 1 1 calc R . . . .
C19 C 0.0550(3) -0.1105(3) 0.1311(2) 0.0862(10) Uani 1 1 d . . . . .
H19 H -0.0105 -0.1723 0.0900 0.103 Uiso 1 1 calc R . . . .
C20 C 0.0573(3) -0.1514(3) 0.2063(3) 0.0907(11) Uani 1 1 d . . . . .
H20 H -0.0083 -0.2401 0.2175 0.109 Uiso 1 1 calc R . . . .
C21 C 0.1536(3) -0.0652(3) 0.2655(2) 0.0823(9) Uani 1 1 d . . . . .
H21 H 0.1567 -0.0955 0.3174 0.099 Uiso 1 1 calc R . . . .
C22 C 0.2472(3) 0.0668(3) 0.24989(16) 0.0616(6) Uani 1 1 d . . . . .
H22 H 0.3137 0.1266 0.2912 0.074 Uiso 1 1 calc R . . . .
C23 C 0.6855(2) 0.7829(3) 0.45273(12) 0.0491(5) Uani 1 1 d . . . . .
C24 C 0.6611(3) 0.6968(3) 0.51410(14) 0.0646(6) Uani 1 1 d . . . . .
H24 H 0.5551 0.6612 0.5268 0.078 Uiso 1 1 calc R . . . .
C25 C 0.7925(3) 0.6627(3) 0.55703(14) 0.0691(7) Uani 1 1 d . . . . .
H25 H 0.7760 0.6033 0.5998 0.083 Uiso 1 1 calc R . . . .
C26 C 0.9482(3) 0.7128(3) 0.53950(14) 0.0604(6) Uani 1 1 d . . . . .
C27 C 0.9691(3) 0.7962(3) 0.47664(16) 0.0724(7) Uani 1 1 d . . . . .
H27 H 1.0752 0.8299 0.4629 0.087 Uiso 1 1 calc R . . . .
C28 C 0.8387(3) 0.8320(3) 0.43307(16) 0.0690(7) Uani 1 1 d . . . . .
H28 H 0.8548 0.8903 0.3898 0.083 Uiso 1 1 calc R . . . .
C29 C 1.0912(4) 0.6775(4) 0.58766(18) 0.0860(9) Uani 1 1 d . . . . .
H29A H 1.0907 0.7349 0.6416 0.129 Uiso 1 1 calc GR . . . .
H29B H 1.1907 0.7090 0.5619 0.129 Uiso 1 1 calc GR . . . .
H29C H 1.0853 0.5658 0.5908 0.129 Uiso 1 1 calc GR . . . .

loop_
_atom_site_aniso_label
_atom_site_aniso_U_11
_atom_site_aniso_U_22
_atom_site_aniso_U_33
_atom_site_aniso_U_23
_atom_site_aniso_U_13
_atom_site_aniso_U_12
S1 0.0524(3) 0.0631(4) 0.0408(3) -0.0115(2) 0.0013(2) 0.0095(2)
O1 0.0758(10) 0.0596(10) 0.0371(8) 0.0112(7) 0.0037(7) -0.0116(8)
O2 0.0649(10) 0.0518(9) 0.0461(9) -0.0011(7) 0.0007(7) -0.0053(7)
O3 0.0501(9) 0.1122(15) 0.0497(9) -0.0084(9) 0.0099(7) 0.0085(9)
O4 0.0901(12) 0.0580(11) 0.0597(10) -0.0159(8) -0.0085(8) 0.0220(9)
N1 0.0498(9) 0.0420(9) 0.0354(8) -0.0033(7) 0.0016(7) 0.0007(7)
N2 0.0453(9) 0.0392(9) 0.0417(9) 0.0079(7) 0.0026(7) -0.0058(7)
C1 0.0401(10) 0.0456(11) 0.0369(10) 0.0050(8) 0.0040(8) -0.0020(8)
C2 0.0378(9) 0.0346(10) 0.0358(9) 0.0039(7) 0.0010(7) -0.0012(7)
C3 0.0384(9) 0.0396(10) 0.0405(10) 0.0025(8) -0.0025(7) 0.0030(8)
C4 0.0373(9) 0.0347(10) 0.0461(10) 0.0045(8) 0.0030(8) 0.0082(7)
C5 0.0577(12) 0.0448(12) 0.0510(12) 0.0122(9) 0.0041(9) 0.0107(9)
C6 0.0637(14) 0.0507(13) 0.0699(16) 0.0256(11) 0.0140(12) 0.0113(11)
C7 0.0554(13) 0.0382(12) 0.0907(18) 0.0155(12) 0.0108(12) -0.0004(10)
C8 0.0497(12) 0.0415(12) 0.0689(14) 0.0018(10) -0.0007(10) 0.0005(9)
C9 0.0390(10) 0.0356(10) 0.0471(11) 0.0027(8) 0.0045(8) 0.0043(8)
C10 0.0382(9) 0.0303(9) 0.0428(10) 0.0064(7) -0.0006(7) -0.0002(7)
C11 0.0395(10) 0.0763(16) 0.0432(11) 0.0079(10) 0.0011(8) 0.0078(10)
C12 0.0486(13) 0.099(2) 0.0561(14) 0.0130(13) 0.0143(10) 0.0113(13)
C13 0.0428(12) 0.0650(16) 0.0858(18) 0.0184(13) 0.0143(11) 0.0067(10)
C14 0.0428(12) 0.0652(15) 0.0838(18) 0.0197(13) -0.0080(11) 0.0068(10)
C15 0.0455(11) 0.0616(14) 0.0493(12) 0.0123(10) -0.0039(9) 0.0065(10)
C16 0.0340(9) 0.0393(10) 0.0501(12) 0.0005(8) 0.0028(8) 0.0046(8)
C17 0.0360(10) 0.0338(10) 0.0718(14) 0.0014(9) 0.0086(9) 0.0034(8)
C18 0.0496(13) 0.0483(13) 0.0926(18) -0.0072(12) -0.0018(12) -0.0007(10)
C19 0.0536(15) 0.0478(15) 0.148(3) -0.0119(17) 0.0037(17) -0.0079(12)
C20 0.0551(15) 0.0409(14) 0.177(4) 0.0199(18) 0.0326(19) -0.0028(11)
C21 0.0710(17) 0.0576(16) 0.126(3) 0.0352(16) 0.0332(17) 0.0061(14)
C22 0.0575(13) 0.0476(13) 0.0816(17) 0.0152(11) 0.0145(12) 0.0015(10)
C23 0.0505(12) 0.0554(13) 0.0372(10) -0.0053(9) 0.0006(8) -0.0005(9)
C24 0.0589(14) 0.0862(18) 0.0473(13) 0.0088(12) 0.0111(10) -0.0038(12)
C25 0.0740(17) 0.0894(19) 0.0468(13) 0.0187(12) 0.0064(11) 0.0076(14)
C26 0.0645(14) 0.0665(15) 0.0477(13) -0.0001(11) -0.0056(10) 0.0054(11)
C27 0.0512(14) 0.092(2) 0.0752(17) 0.0252(15) -0.0028(12) -0.0075(13)
C28 0.0582(14) 0.0868(19) 0.0649(15) 0.0295(13) -0.0007(11) -0.0061(13)
C29 0.084(2) 0.102(2) 0.0729(19) 0.0138(16) -0.0188(15) 0.0158(17)

loop_
_atom_type_symbol
_atom_type_description
_atom_type_scat_dispersion_real
_atom_type_scat_dispersion_imag
_atom_type_scat_source
C C 0.0033 0.0016 'International Tables Vol C Tables 4.2.6.8 and 6.1.1.4'
H H 0.0000 0.0000 'International Tables Vol C Tables 4.2.6.8 and 6.1.1.4'
N N 0.0061 0.0033 'International Tables Vol C Tables 4.2.6.8 and 6.1.1.4'
O O 0.0106 0.0060 'International Tables Vol C Tables 4.2.6.8 and 6.1.1.4'
S S 0.1246 0.1234 'International Tables Vol C Tables 4.2.6.8 and 6.1.1.4'

loop_
_geom_angle_atom_site_label_1
_geom_angle_atom_site_label_2
_geom_angle_atom_site_label_3
_geom_angle
_geom_angle_site_symmetry_1
_geom_angle_site_symmetry_3
_geom_angle_publ_flag
O3 S1 O4 119.47(12) . . ?
O3 S1 N1 107.43(9) . . ?
O3 S1 C23 110.44(11) . . ?
O4 S1 N1 105.16(9) . . ?
O4 S1 C23 109.80(10) . . ?
N1 S1 C23 103.12(9) . . ?
C1 N1 S1 115.39(13) . . ?
C1 N1 C9 121.14(15) . . ?
C9 N1 S1 123.03(13) . . ?
C2 N2 H2 117.2 . . ?
C16 N2 H2 117.2 . . ?
C16 N2 C2 125.58(16) . . ?
O1 C1 N1 122.00(17) . . ?
O1 C1 C2 121.78(17) . . ?
N1 C1 C2 116.20(16) . . ?
N2 C2 C1 103.91(14) . . ?
N2 C2 C3 111.89(15) . . ?
N2 C2 C10 110.62(15) . . ?
C3 C2 C1 106.54(15) . . ?
C3 C2 C10 113.76(15) . . ?
C10 C2 C1 109.55(14) . . ?
C2 C3 H3A 110.0 . . ?
C2 C3 H3B 110.0 . . ?
H3A C3 H3B 108.4 . . ?
C4 C3 C2 108.26(15) . . ?
C4 C3 H3A 110.0 . . ?
C4 C3 H3B 110.0 . . ?
C5 C4 C3 122.65(18) . . ?
C5 C4 C9 118.92(18) . . ?
C9 C4 C3 118.26(17) . . ?
C4 C5 H5 119.6 . . ?
C6 C5 C4 120.7(2) . . ?
C6 C5 H5 119.6 . . ?
C5 C6 H6 120.1 . . ?
C7 C6 C5 119.7(2) . . ?
C7 C6 H6 120.1 . . ?
C6 C7 H7 119.5 . . ?
C6 C7 C8 121.1(2) . . ?
C8 C7 H7 119.5 . . ?
C7 C8 H8 120.5 . . ?
C7 C8 C9 119.0(2) . . ?
C9 C8 H8 120.5 . . ?
C4 C9 N1 116.63(16) . . ?
C4 C9 C8 120.48(19) . . ?
C8 C9 N1 122.83(18) . . ?
C11 C10 C2 120.92(16) . . ?
C11 C10 C15 118.34(18) . . ?
C15 C10 C2 120.63(17) . . ?
C10 C11 H11 119.5 . . ?
C10 C11 C12 121.0(2) . . ?
C12 C11 H11 119.5 . . ?
C11 C12 H12 119.8 . . ?
C13 C12 C11 120.4(2) . . ?
C13 C12 H12 119.8 . . ?
C12 C13 H13 120.4 . . ?
C12 C13 C14 119.3(2) . . ?
C14 C13 H13 120.4 . . ?
C13 C14 H14 120.0 . . ?
C13 C14 C15 120.1(2) . . ?
C15 C14 H14 120.0 . . ?
C10 C15 C14 120.8(2) . . ?
C10 C15 H15 119.6 . . ?
C14 C15 H15 119.6 . . ?
O2 C16 N2 122.65(18) . . ?
O2 C16 C17 121.57(18) . . ?
N2 C16 C17 115.73(18) . . ?
C18 C17 C16 116.6(2) . . ?
C22 C17 C16 124.21(19) . . ?
C22 C17 C18 119.2(2) . . ?
C17 C18 H18 120.2 . . ?
C19 C18 C17 119.7(3) . . ?
C19 C18 H18 120.2 . . ?
C18 C19 H19 119.7 . . ?
C20 C19 C18 120.6(3) . . ?
C20 C19 H19 119.7 . . ?
C19 C20 H20 119.9 . . ?
C19 C20 C21 120.2(3) . . ?
C21 C20 H20 119.9 . . ?
C20 C21 H21 119.9 . . ?
C20 C21 C22 120.2(3) . . ?
C22 C21 H21 119.9 . . ?
C17 C22 C21 120.1(3) . . ?
C17 C22 H22 120.0 . . ?
C21 C22 H22 120.0 . . ?
C24 C23 S1 120.37(17) . . ?
C24 C23 C28 120.7(2) . . ?
C28 C23 S1 118.89(18) . . ?
C23 C24 H24 120.5 . . ?
C23 C24 C25 119.0(2) . . ?
C25 C24 H24 120.5 . . ?
C24 C25 H25 119.2 . . ?
C24 C25 C26 121.7(2) . . ?
C26 C25 H25 119.2 . . ?
C25 C26 C29 121.4(2) . . ?
C27 C26 C25 118.1(2) . . ?
C27 C26 C29 120.6(2) . . ?
C26 C27 H27 119.5 . . ?
C26 C27 C28 121.1(2) . . ?
C28 C27 H27 119.5 . . ?
C23 C28 C27 119.5(2) . . ?
C23 C28 H28 120.3 . . ?
C27 C28 H28 120.3 . . ?
C26 C29 H29A 109.5 . . ?
C26 C29 H29B 109.5 . . ?
C26 C29 H29C 109.5 . . ?
H29A C29 H29B 109.5 . . ?
H29A C29 H29C 109.5 . . ?
H29B C29 H29C 109.5 . . ?

loop_
_geom_bond_atom_site_label_1
_geom_bond_atom_site_label_2
_geom_bond_distance
_geom_bond_site_symmetry_2
_geom_bond_publ_flag
S1 O3 1.4190(17) . ?
S1 O4 1.4195(18) . ?
S1 N1 1.7264(16) . ?
S1 C23 1.755(2) . ?
O1 C1 1.206(2) . ?
O2 C16 1.217(2) . ?
N1 C1 1.386(2) . ?
N1 C9 1.450(3) . ?
N2 H2 0.8800 . ?
N2 C2 1.465(2) . ?
N2 C16 1.347(2) . ?
C1 C2 1.539(2) . ?
C2 C3 1.532(3) . ?
C2 C10 1.535(2) . ?
C3 H3A 0.9900 . ?
C3 H3B 0.9900 . ?
C3 C4 1.500(3) . ?
C4 C5 1.384(3) . ?
C4 C9 1.387(3) . ?
C5 H5 0.9500 . ?
C5 C6 1.375(3) . ?
C6 H6 0.9500 . ?
C6 C7 1.369(3) . ?
C7 H7 0.9500 . ?
C7 C8 1.377(3) . ?
C8 H8 0.9500 . ?
C8 C9 1.389(3) . ?
C10 C11 1.367(3) . ?
C10 C15 1.370(3) . ?
C11 H11 0.9500 . ?
C11 C12 1.387(3) . ?
C12 H12 0.9500 . ?
C12 C13 1.359(3) . ?
C13 H13 0.9500 . ?
C13 C14 1.370(4) . ?
C14 H14 0.9500 . ?
C14 C15 1.391(3) . ?
C15 H15 0.9500 . ?
C16 C17 1.505(3) . ?
C17 C18 1.395(3) . ?
C17 C22 1.379(3) . ?
C18 H18 0.9500 . ?
C18 C19 1.382(4) . ?
C19 H19 0.9500 . ?
C19 C20 1.366(5) . ?
C20 H20 0.9500 . ?
C20 C21 1.366(5) . ?
C21 H21 0.9500 . ?
C21 C22 1.391(3) . ?
C22 H22 0.9500 . ?
C23 C24 1.368(3) . ?
C23 C28 1.373(3) . ?
C24 H24 0.9500 . ?
C24 C25 1.375(4) . ?
C25 H25 0.9500 . ?
C25 C26 1.383(3) . ?
C26 C27 1.372(4) . ?
C26 C29 1.503(4) . ?
C27 H27 0.9500 . ?
C27 C28 1.379(4) . ?
C28 H28 0.9500 . ?
C29 H29A 0.9800 . ?
C29 H29B 0.9800 . ?
C29 H29C 0.9800 . ?
